data_1552601
loop_
_publ_author_name
'Bie, Qiong'
'Chen, Chunmei'
'Yu, Muyuan'
'Guo, Jieru'
'Wang, Jianping'
'Liu, Junjun'
'Zhou, Yuan'
'Zhu, Hucheng'
'Zhang, Yonghui'

_publ_section_title
;
 Dongtingnoids A-G: Fusicoccane Diterpenoids from a Penicillium Species.
;
_journal_issue 1
_journal_name_full 'Journal of natural products'
_journal_page_first 80
_journal_page_last 86
_journal_paper_doi 10.1021/acs.jnatprod.8b00694
_journal_volume 82
_journal_year 2019
_chemical_absolute_configuration unk
_chemical_formula_moiety 'C20 H30 O4, 0.5(H2 O)'
_chemical_formula_sum 'C20 H31 O4.5'
_chemical_formula_weight 343.44
_space_group_crystal_system monoclinic
_space_group_IT_number 4
_space_group_name_Hall 'P 2yb'
_space_group_name_H-M_alt 'P 1 21 1'
_atom_sites_solution_hydrogens mixed
_atom_sites_solution_primary dual
_audit_creation_date 2018-05-23
_audit_creation_method
;
Olex2 1.2
(compiled 2018.05.18 svn.r3508 for OlexSys, GUI svn.r5497)
;
_cell_angle_alpha 90
_cell_angle_beta 111.3149(7)
_cell_angle_gamma 90
_cell_formula_units_Z 4
_cell_length_a 7.22937(4)
_cell_length_b 28.66155(14)
_cell_length_c 9.57923(7)
_cell_measurement_reflns_used 33677
_cell_measurement_temperature 100.01(10)
_cell_measurement_theta_max 73.6450
_cell_measurement_theta_min 4.6150
_cell_volume 1849.09(2)
_computing_cell_refinement 'CrysAlisPro 1.171.39.28b (Rigaku OD, 2015)'
_computing_data_collection 'CrysAlisPro 1.171.39.28b (Rigaku OD, 2015)'
_computing_data_reduction 'CrysAlisPro 1.171.39.28b (Rigaku OD, 2015)'
_computing_molecular_graphics 'Olex2 (Dolomanov et al., 2009)'
_computing_publication_material 'Olex2 (Dolomanov et al., 2009)'
_computing_structure_refinement 'ShelXL (Sheldrick, 2015)'
_computing_structure_solution 'ShelXT (Sheldrick, 2015)'
_diffrn_ambient_environment N~2~
_diffrn_ambient_temperature 100.01(10)
_diffrn_detector 'CCD plate'
_diffrn_measured_fraction_theta_full 1.000
_diffrn_measured_fraction_theta_max 0.992
_diffrn_measurement_details
;
List of Runs (angles in degrees, time in seconds):

  # Type    Start    End  Width  t~exp~   \w     \q     \k     \f   Frames
--------------------------------------------------------------------------
  1  \w    -88.00 -36.00   0.50    0.50    --    0.00 -19.00 120.00  104
  2  \w    -13.00  78.00   0.50    0.50    --    0.00  19.00  90.00  182
  3  \w    -16.00  88.00   0.50    0.50    --    0.00  38.00-180.00  208
  4  \w     12.00  70.00   0.50    0.50    --    0.00  38.00 -30.00  116
  5  \w    -23.00  16.00   0.50    0.50    --    0.00 -19.00 120.00   78
  6  \w    -20.00  22.00   0.50    0.50    --    0.00 -57.00 -60.00   84
  7  \w    -83.00 -25.00   0.50    0.50    --    0.00 -57.00 -60.00  116
  8  \w    -21.00  28.00   0.50    0.50    --    0.00 -77.00 -30.00   98
  9  \w    -45.00  29.00   0.50    0.50    --    0.00 -77.00  30.00  148
 10  \w     69.00 127.00   0.50    1.50    --   94.60  66.00   8.51  116
 11  \w     68.00  93.00   0.50    1.50    --   94.60  70.00 153.65   50
 12  \w     72.00  98.00   0.50    1.50    --   94.60  56.00 -47.31   52
 13  \w     69.00  95.00   0.50    1.50    --   94.60  70.00-117.04   52
 14  \w     66.00  91.00   0.50    1.50    --   94.60  74.00  24.31   50
 15  \w     67.00  92.00   0.50    1.50    --   94.60  72.00  93.49   50
 16  \w     72.00 156.00   0.50    1.50    --   94.60  55.00 -59.40  168
 17  \w    123.00 177.00   0.50    1.50    --   94.60  72.00 168.89  108
 18  \w     68.00  94.00   0.50    1.50    --   94.60  70.00 -49.03   52
 19  \w     69.00  95.00   0.50    1.50    --   94.60  69.00 -92.91   52
 20  \w     67.00  99.00   0.50    1.50    --   94.60  72.00 168.89   64
 21  \w      6.00 118.00   0.50    1.50    --   94.60 -61.00 120.00  224
 22  \w     71.00 106.00   0.50    1.50    --   94.60  61.00-150.00   70
 23  \w     27.00  53.00   0.50    1.50    --   94.60 -82.00 -60.00   52
 24  \w     91.00 117.00   0.50    1.50    --   94.60 -82.00 -60.00   52
 25  \w      5.00 126.00   0.50    1.50    --   94.60 -82.00 120.00  242
 26  \w     68.00  94.00   0.50    1.50    --   94.60  69.00-143.62   52
 27  \w      5.00 116.00   0.50    1.50    --   94.60 -82.00   0.00  222
 28  \w      7.00  77.00   0.50    1.50    --   94.60 -77.00-120.00  140
 29  \w     90.00 124.00   0.50    1.50    --   94.60 -77.00-120.00   68
 30  \w    119.00 183.00   0.50    1.50    --   94.60  74.00 105.92  128
 31  \w     66.00  91.00   0.50    1.50    --   94.60  74.00 105.92   50
 32  \w     70.00  95.00   0.50    1.50    --   94.60  66.00 135.00   50
 33  \w     71.00  98.00   0.50    1.50    --   94.60  61.00  90.00   54
 34  \w     71.00 183.00   0.50    1.50    --   94.60  62.00  77.17  224
 35  \w     45.00 117.00   0.50    1.50    --   94.60 -61.00   0.00  144
 36  \w     67.00  93.00   0.50    1.50    --   94.60  71.00  16.11   52
 37  \w     71.00 110.00   0.50    1.50    --   94.60  61.00  60.00   78
 38  \w     71.00  97.00   0.50    1.50    --   94.60  61.00   0.00   52
 39  \w     45.00 115.00   0.50    1.50    --   94.60 -82.00-150.00  140
 40  \w     70.00 174.00   0.50    1.50    --   94.60  63.00-142.17  208
 41  \w     71.00 147.00   0.50    1.50    --   94.60  61.00-120.00  152
 42  \w     71.00 103.00   0.50    1.50    --   94.60  61.00 -90.00   64
 43  \w     71.00  97.00   0.50    1.50    --   94.60  61.00 -60.00   52
 44  \w     69.00 106.00   0.50    1.50    --   94.60  67.00  94.46   74
 45  \w     70.00  95.00   0.50    1.50    --   94.60  65.00 -21.33   50
 46  \w     70.00 181.00   0.50    1.50    --   94.60  63.00 -41.55  222
 47  \w     71.00 162.00   0.50    1.50    --   94.60  61.00 150.00  182
 48  \w     67.00  97.00   0.50    1.50    --   94.60  72.00 179.52   60
 49  \w     75.00 176.00   0.50    1.50    --   94.60  45.00  60.00  202
 50  \w     70.00 122.00   0.50    1.50    --   94.60  64.00 129.11  104
 51  \w     72.00 171.00   0.50    1.50    --   94.60  58.00 -18.68  198
;
_diffrn_measurement_device 'four-circle diffractometer'
_diffrn_measurement_device_type 'XtaLAB AFC12 (RINC): Kappa single'
_diffrn_measurement_method '\w scans'
_diffrn_orient_matrix_type 'CrysAlisPro convention (1999,Acta A55,543-557)'
_diffrn_orient_matrix_UB_11 0.0525353000
_diffrn_orient_matrix_UB_12 0.0516867000
_diffrn_orient_matrix_UB_13 0.0383936000
_diffrn_orient_matrix_UB_21 -0.2226356000
_diffrn_orient_matrix_UB_22 0.0121021000
_diffrn_orient_matrix_UB_23 -0.0534638000
_diffrn_orient_matrix_UB_31 0.0028519000
_diffrn_orient_matrix_UB_32 -0.0083488000
_diffrn_orient_matrix_UB_33 0.1596484000
_diffrn_radiation_monochromator graphite
_diffrn_radiation_probe x-ray
_diffrn_radiation_type CuK\a
_diffrn_radiation_wavelength 1.54184
_diffrn_reflns_av_R_equivalents 0.0295
_diffrn_reflns_av_unetI/netI 0.0171
_diffrn_reflns_Laue_measured_fraction_full 1.000
_diffrn_reflns_Laue_measured_fraction_max 0.992
_diffrn_reflns_limit_h_max 8
_diffrn_reflns_limit_h_min -9
_diffrn_reflns_limit_k_max 35
_diffrn_reflns_limit_k_min -35
_diffrn_reflns_limit_l_max 11
_diffrn_reflns_limit_l_min -10
_diffrn_reflns_number 40459
_diffrn_reflns_point_group_measured_fraction_full 0.995
_diffrn_reflns_point_group_measured_fraction_max 0.979
_diffrn_reflns_theta_full 67.684
_diffrn_reflns_theta_max 73.991
_diffrn_reflns_theta_min 3.084
_diffrn_source 'fine-focus sealed X-ray tube'
_diffrn_source_type 'Enhance (Cu) X-ray Source'
_exptl_absorpt_coefficient_mu 0.689
_exptl_absorpt_correction_T_max 1.00000
_exptl_absorpt_correction_T_min 0.57222
_exptl_absorpt_correction_type multi-scan
_exptl_absorpt_process_details
;
CrysAlisPro 1.171.39.28b (Rigaku Oxford Diffraction, 2015)
Empirical absorption correction using spherical harmonics,
 implemented in SCALE3 ABSPACK scaling algorithm.
;
_exptl_crystal_colour 'clear colourless'
_exptl_crystal_colour_lustre clear
_exptl_crystal_colour_primary colourless
_exptl_crystal_density_diffrn 1.234
_exptl_crystal_description block
_exptl_crystal_F_000 748
_exptl_crystal_size_max 0.5
_exptl_crystal_size_mid 0.15
_exptl_crystal_size_min 0.05
_refine_diff_density_max 0.144
_refine_diff_density_min -0.156
_refine_diff_density_rms 0.031
_refine_ls_abs_structure_details
;
 Flack x determined using 3458 quotients [(I+)-(I-)]/[(I+)+(I-)]
 (Parsons, Flack and Wagner, Acta Cryst. B69 (2013) 249-259).
;
_refine_ls_abs_structure_Flack 0.00(2)
_refine_ls_extinction_method none
_refine_ls_goodness_of_fit_ref 1.046
_refine_ls_hydrogen_treatment mixed
_refine_ls_matrix_type full
_refine_ls_number_parameters 480
_refine_ls_number_reflns 7310
_refine_ls_number_restraints 1
_refine_ls_restrained_S_all 1.046
_refine_ls_R_factor_all 0.0246
_refine_ls_R_factor_gt 0.0244
_refine_ls_shift/su_max 0.001
_refine_ls_shift/su_mean 0.000
_refine_ls_structure_factor_coef Fsqd
_refine_ls_weighting_details 'w=1/[\s^2^(Fo^2^)+(0.0361P)^2^+0.2955P] where P=(Fo^2^+2Fc^2^)/3'
_refine_ls_weighting_scheme calc
_refine_ls_wR_factor_gt 0.0636
_refine_ls_wR_factor_ref 0.0637
_reflns_Friedel_coverage 0.934
_reflns_Friedel_fraction_full 0.991
_reflns_Friedel_fraction_max 0.966
_reflns_number_gt 7256
_reflns_number_total 7310
_reflns_threshold_expression 'I > 2\s(I)'
_cod_data_source_file np8b00694_si_003.cif
_cod_data_source_block 20180523_bq1_18_2
_cod_depositor_comments
;

2022-05-28
Z value and formula fixed to values more according to usual
chemical conventions.                 miguel
;
_cod_original_formula_sum 'C40 H62 O9'
_cod_original_formula_weight 686.89
_cod_original_formula_moiety '2(C20 H30 O4), H2 O'
_cod_original_formula_units_Z 2
_cod_database_code 1552601
_shelx_shelxl_version_number 2018/3
_shelx_space_group_comment
;
The symmetry employed for this shelxl refinement is uniquely defined
by the following loop, which should always be used as a source of
symmetry information in preference to the above space-group names.
They are only intended as comments.
;
_shelx_estimated_absorpt_t_max 0.966
_shelx_estimated_absorpt_t_min 0.724
_reflns_odcompleteness_completeness 99.94
_reflns_odcompleteness_iscentric 1
_reflns_odcompleteness_theta 66.97
_olex2_refinement_description
;
1. Fixed Uiso
 At 1.2 times of:
  All C(H) groups, All C(H,H) groups
 At 1.5 times of:
  All C(H,H,H) groups
2.a Ternary CH refined with riding coordinates:
 C00E(H00R), C00H(H00H), C00I(H00I), C00K(H00K), C00R(H00X), C00X(H00Z),
 C013(H013), C017(H017)
2.b Secondary CH2 refined with riding coordinates:
 C00M(H00A,H00B), C00Q(H00V,H00W), C00S(H00F,H00G), C00V(H00Y,H), C00W(H00J,
 H00L), C00Y(H00M,H00N), C010(H01A,H01B), C011(H01J,H01K), C015(H01O,H01P),
 C016(H01C,H01D), C018(H01Q,H01R), C019(H01S,H01T), C01B(H01U,H01V), C01C(H01H,
 H01I)
2.c Idealised Me refined as rotating group:
 C00O(H00C,H00D,H00E), C00P(H00S,H00T,H00U), C00Z(H00O,H00P,H00Q), C014(H01L,
 H01M,H01N), C01A(H01E,H01F,H01G), C01D(H01W,H01X,H01Y)
;
_olex2_submission_special_instructions 'No special instructions were received'
_oxdiff_exptl_absorpt_empirical_details
;
Empirical correction (ABSPACK) includes:
- Absorption correction using spherical harmonics
- Frame scaling
;
_oxdiff_exptl_absorpt_empirical_full_max 1.507
_oxdiff_exptl_absorpt_empirical_full_min 0.650

loop_
_space_group_symop_operation_xyz
'x, y, z'
'-x, y+1/2, -z'

loop_
_atom_site_label
_atom_site_type_symbol
_atom_site_fract_x
_atom_site_fract_y
_atom_site_fract_z
_atom_site_U_iso_or_equiv
_atom_site_adp_type
_atom_site_occupancy
_atom_site_site_symmetry_order
_atom_site_calc_flag
_atom_site_refinement_flags_posn
O001 O 0.99760(16) 0.47773(4) 0.77477(13) 0.0183(2) Uani 1 1 d .
O002 O 0.87726(17) 0.53650(4) 0.38170(13) 0.0196(2) Uani 1 1 d .
O003 O 0.66170(17) 0.46392(4) 0.70052(14) 0.0189(2) Uani 1 1 d .
O004 O 0.60822(17) 0.51889(4) 0.44625(13) 0.0191(2) Uani 1 1 d .
O005 O 0.82087(18) 0.56402(4) 0.70514(12) 0.0202(2) Uani 1 1 d .
O006 O 0.99195(17) 0.43898(4) 1.02836(12) 0.0190(2) Uani 1 1 d .
O007 O 0.65071(17) 0.57713(4) -0.08871(14) 0.0215(2) Uani 1 1 d .
O008 O 0.74260(19) 0.50117(4) 0.09508(13) 0.0216(2) Uani 1 1 d .
O009 O 0.40132(18) 0.45022(4) 0.08063(14) 0.0240(3) Uani 1 1 d .
C00A C 0.4067(2) 0.65055(5) -0.03908(18) 0.0170(3) Uani 1 1 d .
C00B C 0.8838(2) 0.34525(5) 0.39183(18) 0.0167(3) Uani 1 1 d .
C00C C 0.7493(2) 0.63091(5) 0.54653(18) 0.0162(3) Uani 1 1 d .
C00D C 0.9557(2) 0.36844(5) 0.87198(17) 0.0160(3) Uani 1 1 d .
C00E C 0.8401(2) 0.58304(5) 0.57380(17) 0.0164(3) Uani 1 1 d .
H00R H 0.981364 0.585460 0.588985 0.020 Uiso 1 1 calc R
C00F C 0.8474(2) 0.44223(5) 0.74861(17) 0.0165(3) Uani 1 1 d .
C00G C 0.6109(2) 0.63536(5) 0.40893(18) 0.0162(3) Uani 1 1 d .
C00H C 0.8746(2) 0.41525(5) 0.89394(17) 0.0170(3) Uani 1 1 d .
H00H H 0.742575 0.410095 0.897877 0.020 Uiso 1 1 calc R
C00I C 1.0241(2) 0.43245(5) 0.57601(18) 0.0168(3) Uani 1 1 d .
H00I H 0.943939 0.451635 0.490796 0.020 Uiso 1 1 calc R
C00J C 0.3358(2) 0.65375(5) 0.07168(18) 0.0175(3) Uani 1 1 d .
C00K C 0.8824(2) 0.40693(5) 0.63847(17) 0.0156(3) Uani 1 1 d .
H00K H 0.756617 0.399947 0.556986 0.019 Uiso 1 1 calc R
C00L C 0.7311(2) 0.55594(5) 0.42619(17) 0.0155(3) Uani 1 1 d .
C00M C 1.1659(2) 0.40309(6) 0.52722(18) 0.0187(3) Uani 1 1 d .
H00A H 1.242622 0.383198 0.609934 0.022 Uiso 1 1 calc R
H00B H 1.257936 0.423714 0.504938 0.022 Uiso 1 1 calc R
C00N C 0.9028(2) 0.30716(5) 0.50831(18) 0.0193(3) Uani 1 1 d .
C00O C 1.0097(2) 0.33367(5) 0.99754(19) 0.0184(3) Uani 1 1 d .
H00C H 1.108694 0.346830 1.085087 0.028 Uiso 1 1 calc GR
H00D H 1.061171 0.305948 0.968594 0.028 Uiso 1 1 calc GR
H00E H 0.893736 0.325971 1.019282 0.028 Uiso 1 1 calc GR
C00P C 0.8217(2) 0.66664(5) 0.66826(19) 0.0180(3) Uani 1 1 d .
H00S H 0.822684 0.653481 0.760700 0.027 Uiso 1 1 calc GR
H00T H 0.735101 0.693236 0.642644 0.027 Uiso 1 1 calc GR
H00U H 0.953720 0.676111 0.679554 0.027 Uiso 1 1 calc GR
C00Q C 0.4051(2) 0.53417(6) 0.39338(19) 0.0215(3) Uani 1 1 d .
H00V H 0.376754 0.550666 0.471726 0.026 Uiso 1 1 calc R
H00W H 0.315640 0.507782 0.361188 0.026 Uiso 1 1 calc R
C00R C 0.3308(2) 0.61973(6) -0.17613(18) 0.0189(3) Uani 1 1 d .
H00X H 0.190627 0.613305 -0.195124 0.023 Uiso 1 1 calc R
C00S C 0.5646(2) 0.31158(6) 0.32216(19) 0.0216(3) Uani 1 1 d .
H00F H 0.541393 0.285257 0.254266 0.026 Uiso 1 1 calc R
H00G H 0.438076 0.325170 0.313596 0.026 Uiso 1 1 calc R
C00T C 0.6990(2) 0.34760(5) 0.29048(18) 0.0172(3) Uani 1 1 d .
C00U C 0.9592(2) 0.36367(5) 0.73363(17) 0.0161(3) Uani 1 1 d .
C00V C 0.5787(3) 0.68372(6) -0.01499(19) 0.0207(3) Uani 1 1 d .
H00Y H 0.538685 0.710205 -0.082380 0.025 Uiso 1 1 calc R
H H 0.688960 0.668040 -0.029969 0.025 Uiso 1 1 calc R
C00W C 1.0217(2) 0.31994(5) 0.67346(18) 0.0185(3) Uani 1 1 d .
H00J H 1.013297 0.293887 0.735537 0.022 Uiso 1 1 calc R
H00L H 1.160057 0.323333 0.685314 0.022 Uiso 1 1 calc R
C00X C 0.5868(2) 0.59118(5) 0.31585(17) 0.0158(3) Uani 1 1 d .
H00Z H 0.628277 0.596953 0.230674 0.019 Uiso 1 1 calc R
C00Y C 1.1362(2) 0.46475(6) 0.70485(19) 0.0196(3) Uani 1 1 d .
H00M H 1.250011 0.448864 0.775966 0.023 Uiso 1 1 calc R
H00N H 1.182414 0.492184 0.667900 0.023 Uiso 1 1 calc R
C00Z C 0.4969(2) 0.35512(6) 0.01348(19) 0.0218(3) Uani 1 1 d .
H00O H 0.582046 0.334033 -0.012916 0.033 Uiso 1 1 calc GR
H00P H 0.442301 0.377521 -0.065350 0.033 Uiso 1 1 calc GR
H00Q H 0.391029 0.337898 0.027488 0.033 Uiso 1 1 calc GR
C010 C 0.4914(2) 0.41788(6) 0.19921(18) 0.0211(3) Uani 1 1 d .
H01A H 0.388244 0.402554 0.224715 0.025 Uiso 1 1 calc R
H01B H 0.575316 0.434859 0.286964 0.025 Uiso 1 1 calc R
C011 C 0.1977(2) 0.59723(6) 0.22154(19) 0.0205(3) Uani 1 1 d .
H01J H 0.210849 0.617320 0.306111 0.025 Uiso 1 1 calc R
H01K H 0.083104 0.577370 0.205121 0.025 Uiso 1 1 calc R
C012 C 0.4445(3) 0.69152(6) 0.18407(18) 0.0200(3) Uani 1 1 d .
C013 C 0.3822(2) 0.56657(6) 0.26185(17) 0.0181(3) Uani 1 1 d .
H013 H 0.370903 0.547361 0.174489 0.022 Uiso 1 1 calc R
C014 C 0.3405(3) 0.64379(6) -0.31602(19) 0.0228(3) Uani 1 1 d .
H01L H 0.278825 0.673924 -0.326915 0.034 Uiso 1 1 calc GR
H01M H 0.271976 0.625156 -0.402741 0.034 Uiso 1 1 calc GR
H01N H 0.476716 0.647389 -0.306117 0.034 Uiso 1 1 calc GR
C015 C 0.1590(2) 0.62792(6) 0.08158(19) 0.0207(3) Uani 1 1 d .
H01O H 0.105218 0.608235 -0.006363 0.025 Uiso 1 1 calc R
H01P H 0.057846 0.650637 0.077687 0.025 Uiso 1 1 calc R
C016 C 1.0612(2) 0.37242(6) 0.38937(18) 0.0190(3) Uani 1 1 d .
H01C H 1.018743 0.392238 0.301267 0.023 Uiso 1 1 calc R
H01D H 1.157371 0.350498 0.378577 0.023 Uiso 1 1 calc R
C017 C 0.6170(2) 0.38052(6) 0.15922(18) 0.0186(3) Uani 1 1 d .
H017 H 0.729097 0.396167 0.144523 0.022 Uiso 1 1 calc R
C018 C 0.4947(3) 0.67985(6) 0.35070(18) 0.0197(3) Uani 1 1 d .
H01Q H 0.569921 0.705705 0.409754 0.024 Uiso 1 1 calc R
H01R H 0.371202 0.677947 0.368557 0.024 Uiso 1 1 calc R
C019 C 0.4389(2) 0.57274(6) -0.14851(19) 0.0217(3) Uani 1 1 d .
H01S H 0.397529 0.554641 -0.079393 0.026 Uiso 1 1 calc R
H01T H 0.399765 0.555709 -0.242307 0.026 Uiso 1 1 calc R
C01A C 1.0013(3) 0.26432(6) 0.4683(2) 0.0277(4) Uani 1 1 d .
H01E H 0.924563 0.254430 0.368146 0.042 Uiso 1 1 calc GR
H01F H 1.007851 0.239464 0.537105 0.042 Uiso 1 1 calc GR
H01G H 1.133097 0.272299 0.474631 0.042 Uiso 1 1 calc GR
C01B C 0.6340(3) 0.69897(6) 0.14797(19) 0.0223(3) Uani 1 1 d .
H01U H 0.673431 0.731516 0.159996 0.027 Uiso 1 1 calc R
H01V H 0.742511 0.680225 0.213565 0.027 Uiso 1 1 calc R
C01C C 0.6840(3) 0.29689(6) 0.48428(19) 0.0219(3) Uani 1 1 d .
H01H H 0.665259 0.263956 0.498444 0.026 Uiso 1 1 calc R
H01I H 0.642724 0.314676 0.554090 0.026 Uiso 1 1 calc R
C01D C 0.3156(3) 0.73582(6) 0.1478(2) 0.0290(4) Uani 1 1 d .
H01W H 0.291410 0.745231 0.046462 0.043 Uiso 1 1 calc GR
H01X H 0.383549 0.760376 0.215030 0.043 Uiso 1 1 calc GR
H01Y H 0.191441 0.729508 0.159143 0.043 Uiso 1 1 calc GR
H003 H 0.646(3) 0.4804(9) 0.623(3) 0.033(6) Uiso 1 1 d .
H002 H 0.822(4) 0.5247(9) 0.293(3) 0.035(6) Uiso 1 1 d .
H009 H 0.502(4) 0.4675(9) 0.070(3) 0.042(7) Uiso 1 1 d .
H00 H 0.720(4) 0.5247(11) 0.024(3) 0.053(8) Uiso 1 1 d .
H006 H 1.110(4) 0.4477(9) 1.022(3) 0.042(7) Uiso 1 1 d .
H007 H 0.696(4) 0.5745(10) -0.167(3) 0.044(7) Uiso 1 1 d .
HA H 0.832(4) 0.4859(10) 0.080(3) 0.043(7) Uiso 1 1 d .
H005 H 0.878(4) 0.5365(11) 0.727(3) 0.053(8) Uiso 1 1 d .

loop_
_atom_site_aniso_label
_atom_site_aniso_U_11
_atom_site_aniso_U_22
_atom_site_aniso_U_33
_atom_site_aniso_U_23
_atom_site_aniso_U_13
_atom_site_aniso_U_12
O001 0.0208(5) 0.0148(5) 0.0200(6) -0.0012(4) 0.0084(4) -0.0021(4)
O002 0.0227(6) 0.0192(5) 0.0168(6) -0.0008(5) 0.0071(5) 0.0045(4)
O003 0.0201(6) 0.0179(5) 0.0186(6) 0.0044(4) 0.0070(5) 0.0051(4)
O004 0.0215(5) 0.0145(5) 0.0192(6) 0.0022(4) 0.0050(4) -0.0017(4)
O005 0.0312(6) 0.0147(5) 0.0150(5) 0.0025(4) 0.0087(5) 0.0040(5)
O006 0.0238(6) 0.0171(5) 0.0154(5) -0.0021(4) 0.0063(4) 0.0000(4)
O007 0.0239(6) 0.0208(6) 0.0209(6) 0.0002(5) 0.0093(5) 0.0027(4)
O008 0.0282(6) 0.0190(5) 0.0195(6) -0.0001(5) 0.0111(5) 0.0042(5)
O009 0.0225(6) 0.0220(6) 0.0241(6) 0.0051(5) 0.0044(5) 0.0030(5)
C00A 0.0175(7) 0.0158(7) 0.0162(8) 0.0031(6) 0.0045(6) 0.0019(6)
C00B 0.0208(7) 0.0139(7) 0.0167(8) -0.0030(6) 0.0085(6) 0.0012(6)
C00C 0.0193(7) 0.0139(7) 0.0171(8) 0.0001(6) 0.0087(6) -0.0010(6)
C00D 0.0161(7) 0.0139(7) 0.0176(7) 0.0003(6) 0.0057(6) -0.0003(6)
C00E 0.0190(7) 0.0151(7) 0.0149(7) 0.0007(6) 0.0060(6) 0.0002(6)
C00F 0.0165(7) 0.0144(7) 0.0181(7) 0.0004(6) 0.0058(6) 0.0005(6)
C00G 0.0199(7) 0.0139(7) 0.0162(8) 0.0013(6) 0.0081(6) -0.0001(6)
C00H 0.0189(7) 0.0163(7) 0.0157(7) -0.0003(6) 0.0061(6) 0.0008(6)
C00I 0.0194(7) 0.0147(7) 0.0165(7) 0.0012(6) 0.0069(6) -0.0007(6)
C00J 0.0179(7) 0.0170(7) 0.0163(7) 0.0039(6) 0.0048(6) 0.0038(6)
C00K 0.0169(7) 0.0146(7) 0.0154(7) 0.0005(6) 0.0059(6) 0.0004(6)
C00L 0.0199(7) 0.0129(7) 0.0145(7) 0.0005(6) 0.0072(6) 0.0000(6)
C00M 0.0176(7) 0.0207(8) 0.0189(8) -0.0007(6) 0.0077(6) -0.0008(6)
C00N 0.0256(8) 0.0143(7) 0.0172(8) -0.0007(6) 0.0067(6) 0.0020(6)
C00O 0.0198(7) 0.0166(7) 0.0183(8) 0.0026(6) 0.0065(6) 0.0006(6)
C00P 0.0205(7) 0.0154(7) 0.0177(8) -0.0004(6) 0.0063(6) -0.0007(6)
C00Q 0.0209(8) 0.0216(8) 0.0212(8) 0.0029(7) 0.0067(6) -0.0024(6)
C00R 0.0165(7) 0.0237(8) 0.0161(8) -0.0002(6) 0.0055(6) -0.0022(6)
C00S 0.0229(8) 0.0202(8) 0.0208(8) -0.0013(6) 0.0069(6) -0.0044(6)
C00T 0.0207(7) 0.0150(7) 0.0166(8) -0.0024(6) 0.0078(6) -0.0003(6)
C00U 0.0162(7) 0.0142(7) 0.0167(7) -0.0001(6) 0.0047(6) -0.0006(5)
C00V 0.0246(8) 0.0194(8) 0.0183(8) 0.0010(6) 0.0080(6) -0.0033(6)
C00W 0.0239(8) 0.0143(7) 0.0167(8) 0.0012(6) 0.0067(6) 0.0029(6)
C00X 0.0189(7) 0.0144(7) 0.0138(7) 0.0007(6) 0.0056(6) 0.0003(6)
C00Y 0.0209(8) 0.0187(8) 0.0209(8) -0.0020(6) 0.0097(6) -0.0027(6)
C00Z 0.0200(8) 0.0266(9) 0.0183(8) -0.0014(6) 0.0062(6) 0.0001(6)
C010 0.0232(8) 0.0201(8) 0.0187(8) 0.0013(6) 0.0063(6) 0.0018(6)
C011 0.0179(7) 0.0258(8) 0.0182(8) 0.0028(6) 0.0072(6) 0.0003(6)
C012 0.0266(8) 0.0159(7) 0.0167(8) 0.0015(6) 0.0069(6) 0.0044(6)
C013 0.0196(7) 0.0180(7) 0.0156(7) 0.0000(6) 0.0052(6) -0.0017(6)
C014 0.0217(8) 0.0298(9) 0.0168(8) 0.0001(7) 0.0068(6) -0.0013(7)
C015 0.0167(7) 0.0282(9) 0.0172(8) 0.0034(6) 0.0060(6) 0.0022(6)
C016 0.0181(7) 0.0221(8) 0.0174(8) -0.0011(6) 0.0071(6) 0.0000(6)
C017 0.0182(7) 0.0203(8) 0.0175(8) 0.0006(6) 0.0067(6) 0.0000(6)
C018 0.0266(8) 0.0157(7) 0.0162(8) -0.0010(6) 0.0069(6) 0.0040(6)
C019 0.0251(8) 0.0194(8) 0.0212(8) -0.0021(6) 0.0090(6) -0.0036(6)
C01A 0.0393(10) 0.0191(8) 0.0231(9) -0.0020(7) 0.0093(7) 0.0074(7)
C01B 0.0292(9) 0.0169(7) 0.0194(8) -0.0008(6) 0.0071(7) -0.0035(6)
C01C 0.0287(9) 0.0160(7) 0.0209(8) 0.0002(6) 0.0088(7) -0.0040(6)
C01D 0.0443(11) 0.0211(9) 0.0204(9) 0.0021(7) 0.0104(8) 0.0129(8)

loop_
_atom_type_symbol
_atom_type_description
_atom_type_scat_dispersion_real
_atom_type_scat_dispersion_imag
_atom_type_scat_source
C C 0.0181 0.0091 'International Tables Vol C Tables 4.2.6.8 and 6.1.1.4'
H H 0.0000 0.0000 'International Tables Vol C Tables 4.2.6.8 and 6.1.1.4'
O O 0.0492 0.0322 'International Tables Vol C Tables 4.2.6.8 and 6.1.1.4'

loop_
_geom_angle_atom_site_label_1
_geom_angle_atom_site_label_2
_geom_angle_atom_site_label_3
_geom_angle
C00Y O001 C00F 110.12(11)
C00Q O004 C00L 109.18(12)
C00J C00A C00R 127.35(14)
C00J C00A C00V 111.45(14)
C00R C00A C00V 121.19(14)
C00T C00B C00N 111.49(14)
C00T C00B C016 126.41(15)
C016 C00B C00N 121.87(14)
C00G C00C C00E 112.37(14)
C00G C00C C00P 128.77(14)
C00P C00C C00E 118.84(14)
C00O C00D C00H 118.68(13)
C00U C00D C00H 112.08(13)
C00U C00D C00O 129.16(14)
O005 C00E C00C 109.04(12)
O005 C00E C00L 115.63(12)
C00C C00E C00L 104.66(12)
O001 C00F C00H 110.87(12)
O001 C00F C00K 106.28(12)
O003 C00F O001 108.43(12)
O003 C00F C00H 108.23(12)
O003 C00F C00K 116.22(13)
C00H C00F C00K 106.80(12)
C00C C00G C00X 112.50(13)
C00C C00G C018 123.85(14)
C018 C00G C00X 123.63(14)
O006 C00H C00D 114.50(12)
O006 C00H C00F 114.44(12)
C00D C00H C00F 104.40(12)
C00M C00I C00K 118.12(13)
C00Y C00I C00K 101.94(12)
C00Y C00I C00M 111.43(13)
C00A C00J C012 111.13(14)
C00A C00J C015 126.35(15)
C015 C00J C012 122.25(14)
C00I C00K C00F 104.48(12)
C00U C00K C00F 103.83(12)
C00U C00K C00I 118.03(13)
O002 C00L O004 108.61(12)
O002 C00L C00E 106.75(12)
O002 C00L C00X 116.59(13)
O004 C00L C00E 112.36(12)
O004 C00L C00X 105.99(12)
C00E C00L C00X 106.66(12)
C00I C00M C016 113.76(13)
C00B C00N C00W 116.51(13)
C00B C00N C01A 108.36(14)
C00B C00N C01C 102.23(13)
C01A C00N C00W 108.01(13)
C01A C00N C01C 110.72(14)
C01C C00N C00W 110.90(14)
O004 C00Q C013 105.51(13)
C00A C00R C014 112.31(13)
C00A C00R C019 111.29(13)
C019 C00R C014 111.40(14)
C00T C00S C01C 102.88(13)
C00B C00T C00S 111.26(14)
C00B C00T C017 128.46(15)
C017 C00T C00S 120.28(14)
C00D C00U C00K 112.07(13)
C00D C00U C00W 125.11(14)
C00W C00U C00K 122.76(13)
C00A C00V C01B 103.32(13)
C00U C00W C00N 116.99(13)
C00G C00X C00L 103.67(12)
C00G C00X C013 117.80(13)
C013 C00X C00L 104.72(12)
O001 C00Y C00I 106.18(12)
O009 C010 C017 113.16(13)
C013 C011 C015 114.49(14)
C00J C012 C018 116.35(13)
C00J C012 C01B 102.17(13)
C00J C012 C01D 108.16(13)
C018 C012 C01B 111.59(14)
C01D C012 C018 108.00(14)
C01D C012 C01B 110.42(14)
C00Q C013 C00X 101.39(12)
C00Q C013 C011 112.51(13)
C011 C013 C00X 117.61(13)
C00J C015 C011 116.38(13)
C00B C016 C00M 115.97(13)
C00T C017 C00Z 112.47(13)
C00T C017 C010 108.41(13)
C00Z C017 C010 111.50(13)
C00G C018 C012 117.02(13)
O007 C019 C00R 113.34(13)
C00V C01B C012 105.40(14)
C00S C01C C00N 105.50(14)

loop_
_geom_bond_atom_site_label_1
_geom_bond_atom_site_label_2
_geom_bond_distance
O001 C00F 1.4418(18)
O001 C00Y 1.4418(19)
O002 C00L 1.3916(19)
O003 C00F 1.3970(18)
O004 C00L 1.4414(18)
O004 C00Q 1.436(2)
O005 C00E 1.4238(19)
O006 C00H 1.4304(19)
O007 C019 1.432(2)
O009 C010 1.4268(19)
C00A C00J 1.338(2)
C00A C00R 1.510(2)
C00A C00V 1.515(2)
C00B C00N 1.531(2)
C00B C00T 1.337(2)
C00B C016 1.508(2)
C00C C00E 1.503(2)
C00C C00G 1.340(2)
C00C C00P 1.496(2)
C00D C00H 1.509(2)
C00D C00O 1.500(2)
C00D C00U 1.342(2)
C00E C00L 1.554(2)
C00F C00H 1.541(2)
C00F C00K 1.548(2)
C00G C00X 1.522(2)
C00G C018 1.517(2)
C00I C00K 1.545(2)
C00I C00M 1.525(2)
C00I C00Y 1.520(2)
C00J C012 1.527(2)
C00J C015 1.510(2)
C00K C00U 1.519(2)
C00L C00X 1.557(2)
C00M C016 1.537(2)
C00N C00W 1.545(2)
C00N C01A 1.536(2)
C00N C01C 1.542(2)
C00Q C013 1.525(2)
C00R C014 1.531(2)
C00R C019 1.531(2)
C00S C00T 1.522(2)
C00S C01C 1.536(2)
C00T C017 1.510(2)
C00U C00W 1.516(2)
C00V C01B 1.528(2)
C00X C013 1.549(2)
C00Z C017 1.534(2)
C010 C017 1.540(2)
C011 C013 1.525(2)
C011 C015 1.542(2)
C012 C018 1.539(2)
C012 C01B 1.545(2)
C012 C01D 1.538(2)
